data_7113115
loop_
_publ_author_name
'Kennedy, Alan R.'
'Klett, Jan'
'Mulvey, Robert E.'
'Newton, Sean'
'Wright, Dominic S.'

_publ_section_title
;
 Manganese(II)--lithium and --sodium inverse crown ether (ICE) complexes
;
_journal_coden_ASTM CHCOFS
_journal_issue 3
_journal_name_full
;
 Chemical Communications (Cambridge, United Kingdom)
;
_journal_page_first 308
_journal_page_last 310
_journal_paper_doi 10.1039/b714880a
_journal_year 2008
_chemical_formula_sum 'C36 H72 Li2 Mn2 N4 O'
_chemical_formula_weight 700.74
_space_group_IT_number 15
_symmetry_cell_setting monoclinic
_symmetry_space_group_name_Hall '-C 2yc'
_symmetry_space_group_name_H-M 'C 1 2/c 1'
_atom_sites_solution_hydrogens geom
_atom_sites_solution_primary direct
_atom_sites_solution_secondary difmap
_audit_creation_method SHELXL-97
_cell_angle_alpha 90.00
_cell_angle_beta 118.803(2)
_cell_angle_gamma 90.00
_cell_formula_units_Z 4
_cell_length_a 16.9678(6)
_cell_length_b 17.0135(6)
_cell_length_c 15.7137(5)
_cell_measurement_reflns_used 4690
_cell_measurement_temperature 173(2)
_cell_measurement_theta_max 27.48
_cell_measurement_theta_min 1.00
_cell_volume 3975.0(2)
_computing_data_collection 'Denzo & Collect'
_computing_structure_refinement 'SHELXL-97 (Sheldrick, 1997)'
_computing_structure_solution SHELXS
_diffrn_ambient_temperature 173(2)
_diffrn_measured_fraction_theta_full 0.999
_diffrn_measured_fraction_theta_max 0.999
_diffrn_measurement_device_type 'Nonius Kappa CCD'
_diffrn_measurement_method 'phi and omega scans'
_diffrn_radiation_monochromator graphite
_diffrn_radiation_source 'fine-focus sealed tube'
_diffrn_radiation_type MoK\a
_diffrn_radiation_wavelength 0.71073
_diffrn_reflns_av_R_equivalents 0.080
_diffrn_reflns_av_sigmaI/netI 0.0647
_diffrn_reflns_limit_h_max 20
_diffrn_reflns_limit_h_min -20
_diffrn_reflns_limit_k_max 20
_diffrn_reflns_limit_k_min -20
_diffrn_reflns_limit_l_max 19
_diffrn_reflns_limit_l_min -19
_diffrn_reflns_number 28348
_diffrn_reflns_theta_full 26.00
_diffrn_reflns_theta_max 26.00
_diffrn_reflns_theta_min 1.82
_diffrn_standards_decay_% 0
_diffrn_standards_number 0
_exptl_absorpt_coefficient_mu 0.666
_exptl_absorpt_correction_type none
_exptl_crystal_colour browned
_exptl_crystal_density_diffrn 1.171
_exptl_crystal_density_method 'not measured'
_exptl_crystal_description 'cut slat'
_exptl_crystal_F_000 1520
_exptl_crystal_size_max 0.45
_exptl_crystal_size_mid 0.35
_exptl_crystal_size_min 0.20
_refine_diff_density_max 0.261
_refine_diff_density_min -0.203
_refine_diff_density_rms 0.048
_refine_ls_extinction_coef 0.00092(18)
_refine_ls_extinction_expression Fc^*^=kFc[1+0.001xFc^2^\l^3^/sin(2\q)]^-1/4^
_refine_ls_extinction_method SHELXL
_refine_ls_goodness_of_fit_ref 1.040
_refine_ls_hydrogen_treatment constr
_refine_ls_matrix_type full
_refine_ls_number_parameters 215
_refine_ls_number_reflns 3894
_refine_ls_number_restraints 0
_refine_ls_restrained_S_all 1.040
_refine_ls_R_factor_all 0.0824
_refine_ls_R_factor_gt 0.0437
_refine_ls_shift/su_max 0.001
_refine_ls_shift/su_mean 0.000
_refine_ls_structure_factor_coef Fsqd
_refine_ls_weighting_details 'calc w=1/[\s^2^(Fo^2^)+(0.0371P)^2^+2.4896P] where P=(Fo^2^+2Fc^2^)/3'
_refine_ls_weighting_scheme calc
_refine_ls_wR_factor_gt 0.0884
_refine_ls_wR_factor_ref 0.0993
_reflns_number_gt 2648
_reflns_number_total 3894
_reflns_threshold_expression I>2\s(I)
_cod_duplicate_entry 7102829
_cod_data_source_file b714880a.txt
_cod_data_source_block grem250
_cod_depositor_comments
;
The following automatic conversions were performed:

'_symmetry_cell_setting' value 'Monoclinic' changed to 'monoclinic'
according to
/usr/data/users/saulius/automatic-downloads/retrospective/RSC/lib/dictionaries/cif_core.dic
dictionary named 'cif_core.dic' version 2.4.2 from 2011-04-26.

Automatic conversion script
Id: cif_fix_values 2281 2013-09-26 08:29:07Z andrius 
;
_cod_original_sg_symbol_H-M C2/c
_cod_database_code 7113115

loop_
_symmetry_equiv_pos_as_xyz
'x, y, z'
'-x, y, -z+1/2'
'x+1/2, y+1/2, z'
'-x+1/2, y+1/2, -z+1/2'
'-x, -y, -z'
'x, -y, z-1/2'
'-x+1/2, -y+1/2, -z'
'x+1/2, -y+1/2, z-1/2'

loop_
_atom_site_label
_atom_site_type_symbol
_atom_site_fract_x
_atom_site_fract_y
_atom_site_fract_z
_atom_site_U_iso_or_equiv
_atom_site_adp_type
_atom_site_occupancy
_atom_site_symmetry_multiplicity
_atom_site_calc_flag
_atom_site_refinement_flags
Mn1 Mn 0.81328(4) 0.33635(4) 0.47987(4) 0.0236(2) Uani 0.4553(9) 1 d P
Mn2 Mn 0.82862(4) 0.17648(3) 0.48328(4) 0.0230(2) Uani 0.5447(9) 1 d P
Li1 Li 0.81328(4) 0.33635(4) 0.47987(4) 0.0236(2) Uani 0.5447(9) 1 d P
Li2 Li 0.82862(4) 0.17648(3) 0.48328(4) 0.0230(2) Uani 0.4553(9) 1 d P
O1 O 0.7500 0.2500 0.5000 0.0305(5) Uani 1 2 d S
N1 N 0.73446(11) 0.42530(10) 0.49849(11) 0.0241(4) Uani 1 1 d .
N2 N 0.90371(11) 0.26255(10) 0.45816(11) 0.0216(4) Uani 1 1 d .
C1 C 0.67388(14) 0.47098(12) 0.41032(15) 0.0262(5) Uani 1 1 d .
C2 C 0.72065(16) 0.54371(13) 0.39659(16) 0.0342(6) Uani 1 1 d .
H2A H 0.7661 0.5262 0.3783 0.041 Uiso 1 1 calc R
H2B H 0.6755 0.5758 0.3425 0.041 Uiso 1 1 calc R
C3 C 0.76608(16) 0.59412(13) 0.48686(17) 0.0365(6) Uani 1 1 d .
H3A H 0.7984 0.6381 0.4760 0.044 Uiso 1 1 calc R
H3B H 0.7205 0.6164 0.5022 0.044 Uiso 1 1 calc R
C4 C 0.83159(15) 0.54375(13) 0.57022(16) 0.0323(6) Uani 1 1 d .
H4A H 0.8605 0.5762 0.6298 0.039 Uiso 1 1 calc R
H4B H 0.8793 0.5252 0.5560 0.039 Uiso 1 1 calc R
C5 C 0.78644(14) 0.47212(13) 0.58890(15) 0.0270(5) Uani 1 1 d .
C6 C 0.64775(16) 0.41679(14) 0.32310(15) 0.0338(6) Uani 1 1 d .
H6A H 0.7017 0.4024 0.3190 0.051 Uiso 1 1 calc R
H6B H 0.6054 0.4441 0.2635 0.051 Uiso 1 1 calc R
H6C H 0.6194 0.3692 0.3310 0.051 Uiso 1 1 calc R
C7 C 0.58545(15) 0.49668(13) 0.40728(17) 0.0345(6) Uani 1 1 d .
H7A H 0.5565 0.4510 0.4185 0.052 Uiso 1 1 calc R
H7B H 0.5451 0.5194 0.3435 0.052 Uiso 1 1 calc R
H7C H 0.5985 0.5361 0.4579 0.052 Uiso 1 1 calc R
C8 C 0.86129(15) 0.41935(14) 0.66268(15) 0.0340(6) Uani 1 1 d .
H8A H 0.8347 0.3722 0.6744 0.051 Uiso 1 1 calc R
H8B H 0.8955 0.4481 0.7238 0.051 Uiso 1 1 calc R
H8C H 0.9015 0.4040 0.6371 0.051 Uiso 1 1 calc R
C9 C 0.73007(16) 0.49974(14) 0.63689(17) 0.0360(6) Uani 1 1 d .
H9A H 0.6917 0.5439 0.5999 0.054 Uiso 1 1 calc R
H9B H 0.7704 0.5165 0.7037 0.054 Uiso 1 1 calc R
H9C H 0.6924 0.4563 0.6374 0.054 Uiso 1 1 calc R
C10 C 0.88757(14) 0.26511(13) 0.35608(15) 0.0273(5) Uani 1 1 d .
C11 C 0.95131(15) 0.21031(15) 0.34105(16) 0.0342(6) Uani 1 1 d .
H11A H 0.9366 0.1552 0.3478 0.041 Uiso 1 1 calc R
H11B H 0.9419 0.2172 0.2742 0.041 Uiso 1 1 calc R
C12 C 1.04990(15) 0.22574(15) 0.41326(17) 0.0357(6) Uani 1 1 d .
H12A H 1.0670 0.2795 0.4042 0.043 Uiso 1 1 calc R
H12B H 1.0888 0.1877 0.4032 0.043 Uiso 1 1 calc R
C13 C 1.06153(15) 0.21684(14) 0.51542(16) 0.0316(6) Uani 1 1 d .
H13A H 1.1247 0.2288 0.5634 0.038 Uiso 1 1 calc R
H13B H 1.0496 0.1615 0.5251 0.038 Uiso 1 1 calc R
C14 C 0.99935(14) 0.27046(12) 0.53463(15) 0.0238(5) Uani 1 1 d .
C15 C 0.89266(17) 0.34810(15) 0.32002(18) 0.0453(7) Uani 1 1 d .
H15A H 0.8605 0.3852 0.3400 0.068 Uiso 1 1 calc R
H15B H 0.8650 0.3478 0.2490 0.068 Uiso 1 1 calc R
H15C H 0.9558 0.3642 0.3481 0.068 Uiso 1 1 calc R
C16 C 0.79143(15) 0.23543(15) 0.29100(16) 0.0378(6) Uani 1 1 d .
H16A H 0.7867 0.1807 0.3074 0.057 Uiso 1 1 calc R
H16B H 0.7772 0.2387 0.2228 0.057 Uiso 1 1 calc R
H16C H 0.7491 0.2679 0.3012 0.057 Uiso 1 1 calc R
C17 C 1.03502(16) 0.35544(13) 0.55070(17) 0.0364(6) Uani 1 1 d .
H17A H 1.0426 0.3720 0.4953 0.055 Uiso 1 1 calc R
H17B H 1.0931 0.3580 0.6102 0.055 Uiso 1 1 calc R
H17C H 0.9921 0.3904 0.5568 0.055 Uiso 1 1 calc R
C18 C 1.00447(15) 0.24371(14) 0.63057(15) 0.0309(5) Uani 1 1 d .
H18A H 0.9622 0.2746 0.6429 0.046 Uiso 1 1 calc R
H18B H 1.0657 0.2516 0.6839 0.046 Uiso 1 1 calc R
H18C H 0.9887 0.1879 0.6262 0.046 Uiso 1 1 calc R

loop_
_atom_site_aniso_label
_atom_site_aniso_U_11
_atom_site_aniso_U_22
_atom_site_aniso_U_33
_atom_site_aniso_U_23
_atom_site_aniso_U_13
_atom_site_aniso_U_12
Mn1 0.0231(4) 0.0222(4) 0.0289(4) -0.0003(3) 0.0153(3) -0.0002(3)
Mn2 0.0235(3) 0.0214(3) 0.0278(3) 0.0000(3) 0.0153(3) 0.0005(3)
Li1 0.0231(4) 0.0222(4) 0.0289(4) -0.0003(3) 0.0153(3) -0.0002(3)
Li2 0.0235(3) 0.0214(3) 0.0278(3) 0.0000(3) 0.0153(3) 0.0005(3)
O1 0.0323(13) 0.0206(12) 0.0522(14) 0.0008(10) 0.0313(11) 0.0009(10)
N1 0.0267(11) 0.0199(9) 0.0229(9) -0.0009(8) 0.0097(8) 0.0005(8)
N2 0.0185(9) 0.0272(10) 0.0203(9) 0.0024(8) 0.0103(8) 0.0011(8)
C1 0.0277(13) 0.0231(12) 0.0277(12) 0.0019(10) 0.0132(10) 0.0009(10)
C2 0.0337(14) 0.0286(13) 0.0400(14) 0.0060(11) 0.0176(12) 0.0012(11)
C3 0.0353(15) 0.0238(13) 0.0551(17) -0.0014(12) 0.0255(13) -0.0051(11)
C4 0.0282(13) 0.0324(13) 0.0385(14) -0.0115(11) 0.0178(11) -0.0071(11)
C5 0.0292(13) 0.0252(12) 0.0280(12) -0.0047(10) 0.0148(11) -0.0023(10)
C6 0.0356(14) 0.0325(14) 0.0279(13) 0.0029(11) 0.0109(11) 0.0029(11)
C7 0.0277(13) 0.0309(13) 0.0438(14) -0.0014(12) 0.0164(12) -0.0001(11)
C8 0.0327(14) 0.0391(14) 0.0263(12) -0.0041(11) 0.0110(11) -0.0014(12)
C9 0.0367(14) 0.0391(15) 0.0380(14) -0.0104(12) 0.0225(12) -0.0092(12)
C10 0.0237(12) 0.0368(14) 0.0234(11) 0.0055(10) 0.0129(10) 0.0038(11)
C11 0.0342(14) 0.0460(16) 0.0256(12) -0.0026(11) 0.0169(11) 0.0023(12)
C12 0.0263(13) 0.0464(15) 0.0393(14) -0.0025(12) 0.0198(11) 0.0069(12)
C13 0.0233(12) 0.0364(14) 0.0322(13) -0.0017(11) 0.0111(10) 0.0041(11)
C14 0.0201(11) 0.0271(12) 0.0239(11) 0.0007(10) 0.0104(9) 0.0005(10)
C15 0.0461(16) 0.0512(17) 0.0424(15) 0.0219(13) 0.0242(13) 0.0099(13)
C16 0.0288(13) 0.0572(17) 0.0251(12) 0.0005(12) 0.0111(11) 0.0041(13)
C17 0.0355(14) 0.0352(14) 0.0433(15) -0.0047(12) 0.0228(12) -0.0069(12)
C18 0.0276(13) 0.0393(14) 0.0238(11) -0.0002(11) 0.0109(10) -0.0025(11)

loop_
_atom_type_symbol
_atom_type_description
_atom_type_scat_dispersion_real
_atom_type_scat_dispersion_imag
_atom_type_scat_source
C C 0.0033 0.0016 'International Tables Vol C Tables 4.2.6.8 and 6.1.1.4'
H H 0.0000 0.0000 'International Tables Vol C Tables 4.2.6.8 and 6.1.1.4'
N N 0.0061 0.0033 'International Tables Vol C Tables 4.2.6.8 and 6.1.1.4'
O O 0.0106 0.0060 'International Tables Vol C Tables 4.2.6.8 and 6.1.1.4'
Mn Mn 0.3368 0.7283 'International Tables Vol C Tables 4.2.6.8 and 6.1.1.4'
Li Li -0.0003 0.0001 'International Tables Vol C Tables 4.2.6.8 and 6.1.1.4'

loop_
_geom_angle_atom_site_label_1
_geom_angle_atom_site_label_2
_geom_angle_atom_site_label_3
_geom_angle
_geom_angle_site_symmetry_1
_geom_angle_site_symmetry_3
O1 Mn1 N1 94.73(5) . .
O1 Mn1 N2 94.47(5) . .
N1 Mn1 N2 170.80(7) . .
O1 Mn1 Mn2 45.181(17) . .
N1 Mn1 Mn2 139.91(5) . .
N2 Mn1 Mn2 49.29(5) . .
O1 Mn1 Li2 44.917(17) . 7_656
N1 Mn1 Li2 49.82(5) . 7_656
N2 Mn1 Li2 139.38(5) . 7_656
Mn2 Mn1 Li2 90.10(2) . 7_656
O1 Mn1 Mn2 44.917(17) . 7_656
N1 Mn1 Mn2 49.82(5) . 7_656
N2 Mn1 Mn2 139.38(5) . 7_656
Mn2 Mn1 Mn2 90.10(2) . 7_656
Li2 Mn1 Mn2 0.00(2) 7_656 7_656
O1 Mn2 N2 95.46(5) . .
O1 Mn2 N1 94.78(5) . 7_656
N2 Mn2 N1 169.66(7) . 7_656
O1 Mn2 Mn1 45.082(17) . .
N2 Mn2 Mn1 50.38(5) . .
N1 Mn2 Mn1 139.85(5) 7_656 .
O1 Mn2 Mn1 44.820(17) . 7_656
N2 Mn2 Mn1 140.27(5) . 7_656
N1 Mn2 Mn1 49.96(5) 7_656 7_656
Mn1 Mn2 Mn1 89.90(2) . 7_656
O1 Mn2 Li1 44.820(17) . 7_656
N2 Mn2 Li1 140.27(5) . 7_656
N1 Mn2 Li1 49.96(5) 7_656 7_656
Mn1 Mn2 Li1 89.90(2) . 7_656
Mn1 Mn2 Li1 0.00(3) 7_656 7_656
Mn1 O1 Li1 180.00(2) . 7_656
Mn1 O1 Mn1 180.00(2) . 7_656
Li1 O1 Mn1 0.00(4) 7_656 7_656
Mn1 O1 Li2 90.26(2) . 7_656
Li1 O1 Li2 89.74(2) 7_656 7_656
Mn1 O1 Li2 89.74(2) 7_656 7_656
Mn1 O1 Mn2 90.26(2) . 7_656
Li1 O1 Mn2 89.74(2) 7_656 7_656
Mn1 O1 Mn2 89.74(2) 7_656 7_656
Li2 O1 Mn2 0.00(3) 7_656 7_656
Mn1 O1 Mn2 89.74(2) . .
Li1 O1 Mn2 90.26(2) 7_656 .
Mn1 O1 Mn2 90.26(2) 7_656 .
Li2 O1 Mn2 180.00(3) 7_656 .
Mn2 O1 Mn2 180.00(3) 7_656 .
C1 N1 C5 115.79(16) . .
C1 N1 Li2 112.61(12) . 7_656
C5 N1 Li2 114.31(12) . 7_656
C1 N1 Mn2 112.61(12) . 7_656
C5 N1 Mn2 114.31(12) . 7_656
Li2 N1 Mn2 0.00(3) 7_656 7_656
C1 N1 Mn1 116.19(12) . .
C5 N1 Mn1 112.83(12) . .
Li2 N1 Mn1 80.22(6) 7_656 .
Mn2 N1 Mn1 80.22(6) 7_656 .
C14 N2 C10 115.42(16) . .
C14 N2 Mn2 115.82(12) . .
C10 N2 Mn2 114.12(13) . .
C14 N2 Mn1 113.96(12) . .
C10 N2 Mn1 112.40(12) . .
Mn2 N2 Mn1 80.33(6) . .
N1 C1 C6 106.98(17) . .
N1 C1 C2 112.28(17) . .
C6 C1 C2 107.76(17) . .
N1 C1 C7 113.78(17) . .
C6 C1 C7 106.60(18) . .
C2 C1 C7 109.10(18) . .
C3 C2 C1 112.84(18) . .
C3 C2 H2A 109.0 . .
C1 C2 H2A 109.0 . .
C3 C2 H2B 109.0 . .
C1 C2 H2B 109.0 . .
H2A C2 H2B 107.8 . .
C4 C3 C2 108.73(19) . .
C4 C3 H3A 109.9 . .
C2 C3 H3A 109.9 . .
C4 C3 H3B 109.9 . .
C2 C3 H3B 109.9 . .
H3A C3 H3B 108.3 . .
C3 C4 C5 112.84(18) . .
C3 C4 H4A 109.0 . .
C5 C4 H4A 109.0 . .
C3 C4 H4B 109.0 . .
C5 C4 H4B 109.0 . .
H4A C4 H4B 107.8 . .
N1 C5 C8 107.59(17) . .
N1 C5 C4 111.16(17) . .
C8 C5 C4 107.51(18) . .
N1 C5 C9 113.92(17) . .
C8 C5 C9 106.91(17) . .
C4 C5 C9 109.45(18) . .
C1 C6 H6A 109.5 . .
C1 C6 H6B 109.5 . .
H6A C6 H6B 109.5 . .
C1 C6 H6C 109.5 . .
H6A C6 H6C 109.5 . .
H6B C6 H6C 109.5 . .
C1 C7 H7A 109.5 . .
C1 C7 H7B 109.5 . .
H7A C7 H7B 109.5 . .
C1 C7 H7C 109.5 . .
H7A C7 H7C 109.5 . .
H7B C7 H7C 109.5 . .
C5 C8 H8A 109.5 . .
C5 C8 H8B 109.5 . .
H8A C8 H8B 109.5 . .
C5 C8 H8C 109.5 . .
H8A C8 H8C 109.5 . .
H8B C8 H8C 109.5 . .
C5 C9 H9A 109.5 . .
C5 C9 H9B 109.5 . .
H9A C9 H9B 109.5 . .
C5 C9 H9C 109.5 . .
H9A C9 H9C 109.5 . .
H9B C9 H9C 109.5 . .
N2 C10 C11 111.77(17) . .
N2 C10 C16 107.01(17) . .
C11 C10 C16 107.47(18) . .
N2 C10 C15 114.13(18) . .
C11 C10 C15 109.43(18) . .
C16 C10 C15 106.66(18) . .
C12 C11 C10 112.57(19) . .
C12 C11 H11A 109.1 . .
C10 C11 H11A 109.1 . .
C12 C11 H11B 109.1 . .
C10 C11 H11B 109.1 . .
H11A C11 H11B 107.8 . .
C11 C12 C13 107.75(19) . .
C11 C12 H12A 110.2 . .
C13 C12 H12A 110.2 . .
C11 C12 H12B 110.2 . .
C13 C12 H12B 110.2 . .
H12A C12 H12B 108.5 . .
C12 C13 C14 113.31(18) . .
C12 C13 H13A 108.9 . .
C14 C13 H13A 108.9 . .
C12 C13 H13B 108.9 . .
C14 C13 H13B 108.9 . .
H13A C13 H13B 107.7 . .
N2 C14 C13 111.95(17) . .
N2 C14 C18 106.83(16) . .
C13 C14 C18 107.36(17) . .
N2 C14 C17 113.98(18) . .
C13 C14 C17 109.75(18) . .
C18 C14 C17 106.57(18) . .
C10 C15 H15A 109.5 . .
C10 C15 H15B 109.5 . .
H15A C15 H15B 109.5 . .
C10 C15 H15C 109.5 . .
H15A C15 H15C 109.5 . .
H15B C15 H15C 109.5 . .
C10 C16 H16A 109.5 . .
C10 C16 H16B 109.5 . .
H16A C16 H16B 109.5 . .
C10 C16 H16C 109.5 . .
H16A C16 H16C 109.5 . .
H16B C16 H16C 109.5 . .
C14 C17 H17A 109.5 . .
C14 C17 H17B 109.5 . .
H17A C17 H17B 109.5 . .
C14 C17 H17C 109.5 . .
H17A C17 H17C 109.5 . .
H17B C17 H17C 109.5 . .
C14 C18 H18A 109.5 . .
C14 C18 H18B 109.5 . .
H18A C18 H18B 109.5 . .
C14 C18 H18C 109.5 . .
H18A C18 H18C 109.5 . .
H18B C18 H18C 109.5 . .

loop_
_geom_bond_atom_site_label_1
_geom_bond_atom_site_label_2
_geom_bond_distance
_geom_bond_site_symmetry_2
Mn1 O1 1.9334(6) .
Mn1 N1 2.1311(18) .
Mn1 N2 2.1334(17) .
Mn1 Mn2 2.7304(8) .
Mn1 Li2 2.7429(8) 7_656
Mn1 Mn2 2.7429(8) 7_656
Mn2 O1 1.9368(5) .
Mn2 N2 2.0995(17) .
Mn2 N1 2.1266(18) 7_656
Mn2 Mn1 2.7429(8) 7_656
Mn2 Li1 2.7429(8) 7_656
O1 Li1 1.9334(6) 7_656
O1 Mn1 1.9334(6) 7_656
O1 Li2 1.9368(5) 7_656
O1 Mn2 1.9368(5) 7_656
N1 C1 1.486(3) .
N1 C5 1.491(3) .
N1 Li2 2.1266(18) 7_656
N1 Mn2 2.1266(18) 7_656
N2 C14 1.489(3) .
N2 C10 1.492(3) .
C1 C6 1.529(3) .
C1 C2 1.540(3) .
C1 C7 1.541(3) .
C2 C3 1.513(3) .
C2 H2A 0.9900 .
C2 H2B 0.9900 .
C3 C4 1.511(3) .
C3 H3A 0.9900 .
C3 H3B 0.9900 .
C4 C5 1.541(3) .
C4 H4A 0.9900 .
C4 H4B 0.9900 .
C5 C8 1.531(3) .
C5 C9 1.549(3) .
C6 H6A 0.9800 .
C6 H6B 0.9800 .
C6 H6C 0.9800 .
C7 H7A 0.9800 .
C7 H7B 0.9800 .
C7 H7C 0.9800 .
C8 H8A 0.9800 .
C8 H8B 0.9800 .
C8 H8C 0.9800 .
C9 H9A 0.9800 .
C9 H9B 0.9800 .
C9 H9C 0.9800 .
C10 C11 1.530(3) .
C10 C16 1.534(3) .
C10 C15 1.539(3) .
C11 C12 1.525(3) .
C11 H11A 0.9900 .
C11 H11B 0.9900 .
C12 C13 1.528(3) .
C12 H12A 0.9900 .
C12 H12B 0.9900 .
C13 C14 1.531(3) .
C13 H13A 0.9900 .
C13 H13B 0.9900 .
C14 C18 1.537(3) .
C14 C17 1.540(3) .
C15 H15A 0.9800 .
C15 H15B 0.9800 .
C15 H15C 0.9800 .
C16 H16A 0.9800 .
C16 H16B 0.9800 .
C16 H16C 0.9800 .
C17 H17A 0.9800 .
C17 H17B 0.9800 .
C17 H17C 0.9800 .
C18 H18A 0.9800 .
C18 H18B 0.9800 .
C18 H18C 0.9800 .

loop_
_geom_torsion_atom_site_label_1
_geom_torsion_atom_site_label_2
_geom_torsion_atom_site_label_3
_geom_torsion_atom_site_label_4
_geom_torsion
_geom_torsion_site_symmetry_1
_geom_torsion_site_symmetry_4
N1 Mn1 Mn2 O1 1.30(8) . .
N2 Mn1 Mn2 O1 -179.15(6) . .
Li2 Mn1 Mn2 O1 0.0 7_656 .
Mn2 Mn1 Mn2 O1 0.0 7_656 .
O1 Mn1 Mn2 N2 179.15(6) . .
N1 Mn1 Mn2 N2 -179.56(10) . .
Li2 Mn1 Mn2 N2 179.15(6) 7_656 .
Mn2 Mn1 Mn2 N2 179.15(6) 7_656 .
O1 Mn1 Mn2 N1 1.30(8) . 7_656
N1 Mn1 Mn2 N1 2.59(15) . 7_656
N2 Mn1 Mn2 N1 -177.85(10) . 7_656
Li2 Mn1 Mn2 N1 1.30(8) 7_656 7_656
Mn2 Mn1 Mn2 N1 1.30(8) 7_656 7_656
O1 Mn1 Mn2 Mn1 0.0 . 7_656
N1 Mn1 Mn2 Mn1 1.30(8) . 7_656
N2 Mn1 Mn2 Mn1 -179.15(6) . 7_656
Li2 Mn1 Mn2 Mn1 0.0 7_656 7_656
Mn2 Mn1 Mn2 Mn1 0.0 7_656 7_656
O1 Mn1 Mn2 Li1 0.0 . 7_656
N1 Mn1 Mn2 Li1 1.30(8) . 7_656
N2 Mn1 Mn2 Li1 -179.15(6) . 7_656
Li2 Mn1 Mn2 Li1 0.0 7_656 7_656
Mn2 Mn1 Mn2 Li1 0.0 7_656 7_656
N1 Mn1 O1 Li1 -172(100) . 7_656
N2 Mn1 O1 Li1 8(100) . 7_656
Mn2 Mn1 O1 Li1 7(100) . 7_656
Li2 Mn1 O1 Li1 -173(100) 7_656 7_656
Mn2 Mn1 O1 Li1 -173(100) 7_656 7_656
N1 Mn1 O1 Mn1 -172(100) . 7_656
N2 Mn1 O1 Mn1 8(100) . 7_656
Mn2 Mn1 O1 Mn1 7(100) . 7_656
Li2 Mn1 O1 Mn1 -173(100) 7_656 7_656
Mn2 Mn1 O1 Mn1 -173(100) 7_656 7_656
N1 Mn1 O1 Li2 0.84(5) . 7_656
N2 Mn1 O1 Li2 -179.35(5) . 7_656
Mn2 Mn1 O1 Li2 180.0 . 7_656
Mn2 Mn1 O1 Li2 0.0 7_656 7_656
N1 Mn1 O1 Mn2 0.84(5) . 7_656
N2 Mn1 O1 Mn2 -179.35(5) . 7_656
Mn2 Mn1 O1 Mn2 180.0 . 7_656
Li2 Mn1 O1 Mn2 0.0 7_656 7_656
N1 Mn1 O1 Mn2 -179.16(5) . .
N2 Mn1 O1 Mn2 0.65(5) . .
Li2 Mn1 O1 Mn2 180.0 7_656 .
Mn2 Mn1 O1 Mn2 180.0 7_656 .
N2 Mn2 O1 Mn1 -0.66(5) . .
N1 Mn2 O1 Mn1 -179.16(5) 7_656 .
Mn1 Mn2 O1 Mn1 180.0 7_656 .
Li1 Mn2 O1 Mn1 180.0 7_656 .
N2 Mn2 O1 Li1 179.34(5) . 7_656
N1 Mn2 O1 Li1 0.84(5) 7_656 7_656
Mn1 Mn2 O1 Li1 180.0 . 7_656
Mn1 Mn2 O1 Li1 0.0 7_656 7_656
N2 Mn2 O1 Mn1 179.34(5) . 7_656
N1 Mn2 O1 Mn1 0.84(5) 7_656 7_656
Mn1 Mn2 O1 Mn1 180.0 . 7_656
Li1 Mn2 O1 Mn1 0.0 7_656 7_656
N2 Mn2 O1 Li2 -150(100) . 7_656
N1 Mn2 O1 Li2 31(100) 7_656 7_656
Mn1 Mn2 O1 Li2 -149(100) . 7_656
Mn1 Mn2 O1 Li2 31(100) 7_656 7_656
Li1 Mn2 O1 Li2 31(100) 7_656 7_656
N2 Mn2 O1 Mn2 -150(100) . 7_656
N1 Mn2 O1 Mn2 31(100) 7_656 7_656
Mn1 Mn2 O1 Mn2 -149(100) . 7_656
Mn1 Mn2 O1 Mn2 31(100) 7_656 7_656
Li1 Mn2 O1 Mn2 31(100) 7_656 7_656
O1 Mn1 N1 C1 -111.26(13) . .
N2 Mn1 N1 C1 69.9(5) . .
Mn2 Mn1 N1 C1 -112.18(13) . .
Li2 Mn1 N1 C1 -110.48(15) 7_656 .
Mn2 Mn1 N1 C1 -110.48(15) 7_656 .
O1 Mn1 N1 C5 111.60(13) . .
N2 Mn1 N1 C5 -67.2(5) . .
Mn2 Mn1 N1 C5 110.68(13) . .
Li2 Mn1 N1 C5 112.38(14) 7_656 .
Mn2 Mn1 N1 C5 112.38(14) 7_656 .
O1 Mn1 N1 Li2 -0.77(5) . 7_656
N2 Mn1 N1 Li2 -179.6(4) . 7_656
Mn2 Mn1 N1 Li2 -1.70(10) . 7_656
Mn2 Mn1 N1 Li2 0.0 7_656 7_656
O1 Mn1 N1 Mn2 -0.77(5) . 7_656
N2 Mn1 N1 Mn2 -179.6(4) . 7_656
Mn2 Mn1 N1 Mn2 -1.70(10) . 7_656
Li2 Mn1 N1 Mn2 0.0 7_656 7_656
O1 Mn2 N2 C14 112.64(13) . .
N1 Mn2 N2 C14 -75.7(4) 7_656 .
Mn1 Mn2 N2 C14 112.03(15) . .
Mn1 Mn2 N2 C14 113.37(13) 7_656 .
Li1 Mn2 N2 C14 113.37(13) 7_656 .
O1 Mn2 N2 C10 -109.71(13) . .
N1 Mn2 N2 C10 61.9(4) 7_656 .
Mn1 Mn2 N2 C10 -110.32(14) . .
Mn1 Mn2 N2 C10 -108.98(13) 7_656 .
Li1 Mn2 N2 C10 -108.98(13) 7_656 .
O1 Mn2 N2 Mn1 0.61(5) . .
N1 Mn2 N2 Mn1 172.3(4) 7_656 .
Mn1 Mn2 N2 Mn1 1.33(10) 7_656 .
Li1 Mn2 N2 Mn1 1.33(10) 7_656 .
O1 Mn1 N2 C14 -114.67(13) . .
N1 Mn1 N2 C14 64.1(5) . .
Mn2 Mn1 N2 C14 -114.06(14) . .
Li2 Mn1 N2 C14 -115.37(13) 7_656 .
Mn2 Mn1 N2 C14 -115.37(13) 7_656 .
O1 Mn1 N2 C10 111.61(13) . .
N1 Mn1 N2 C10 -69.6(5) . .
Mn2 Mn1 N2 C10 112.22(14) . .
Li2 Mn1 N2 C10 110.91(13) 7_656 .
Mn2 Mn1 N2 C10 110.91(13) 7_656 .
O1 Mn1 N2 Mn2 -0.61(5) . .
N1 Mn1 N2 Mn2 178.2(4) . .
Li2 Mn1 N2 Mn2 -1.31(10) 7_656 .
Mn2 Mn1 N2 Mn2 -1.31(10) 7_656 .
C5 N1 C1 C6 164.98(17) . .
Li2 N1 C1 C6 -60.87(18) 7_656 .
Mn2 N1 C1 C6 -60.87(18) 7_656 .
Mn1 N1 C1 C6 29.1(2) . .
C5 N1 C1 C2 47.0(2) . .
Li2 N1 C1 C2 -178.89(13) 7_656 .
Mn2 N1 C1 C2 -178.89(13) 7_656 .
Mn1 N1 C1 C2 -88.91(18) . .
C5 N1 C1 C7 -77.6(2) . .
Li2 N1 C1 C7 56.6(2) 7_656 .
Mn2 N1 C1 C7 56.6(2) 7_656 .
Mn1 N1 C1 C7 146.55(15) . .
N1 C1 C2 C3 -51.1(2) . .
C6 C1 C2 C3 -168.60(19) . .
C7 C1 C2 C3 76.0(2) . .
C1 C2 C3 C4 56.0(2) . .
C2 C3 C4 C5 -57.4(2) . .
C1 N1 C5 C8 -165.26(17) . .
Li2 N1 C5 C8 61.37(18) 7_656 .
Mn2 N1 C5 C8 61.37(18) 7_656 .
Mn1 N1 C5 C8 -27.93(19) . .
C1 N1 C5 C4 -47.8(2) . .
Li2 N1 C5 C4 178.84(13) 7_656 .
Mn2 N1 C5 C4 178.84(13) 7_656 .
Mn1 N1 C5 C4 89.54(17) . .
C1 N1 C5 C9 76.4(2) . .
Li2 N1 C5 C9 -56.9(2) 7_656 .
Mn2 N1 C5 C9 -56.9(2) 7_656 .
Mn1 N1 C5 C9 -146.25(15) . .
C3 C4 C5 N1 53.3(2) . .
C3 C4 C5 C8 170.82(18) . .
C3 C4 C5 C9 -73.4(2) . .
C14 N2 C10 C11 48.5(2) . .
Mn2 N2 C10 C11 -89.36(18) . .
Mn1 N2 C10 C11 -178.53(14) . .
C14 N2 C10 C16 165.86(17) . .
Mn2 N2 C10 C16 28.0(2) . .
Mn1 N2 C10 C16 -61.14(19) . .
C14 N2 C10 C15 -76.4(2) . .
Mn2 N2 C10 C15 145.78(15) . .
Mn1 N2 C10 C15 56.6(2) . .
N2 C10 C11 C12 -54.0(3) . .
C16 C10 C11 C12 -171.07(19) . .
C15 C10 C11 C12 73.5(2) . .
C10 C11 C12 C13 57.2(3) . .
C11 C12 C13 C14 -56.4(3) . .
C10 N2 C14 C13 -47.3(2) . .
Mn2 N2 C14 C13 89.79(17) . .
Mn1 N2 C14 C13 -179.59(13) . .
C10 N2 C14 C18 -164.57(17) . .
Mn2 N2 C14 C18 -27.5(2) . .
Mn1 N2 C14 C18 63.15(18) . .
C10 N2 C14 C17 78.0(2) . .
Mn2 N2 C14 C17 -144.89(14) . .
Mn1 N2 C14 C17 -54.3(2) . .
C12 C13 C14 N2 51.9(3) . .
C12 C13 C14 C18 168.82(19) . .
C12 C13 C14 C17 -75.7(2) . .
